data_2208948
loop_
_publ_author_name
'Theissmann, Thomas'
'Bolte, Michael'

_publ_section_title
;
 The twinned crystal structure of
 diiodobis(triphenylphosphine)palladium(II) dichloromethane disolvate
 at 173K
;
_journal_coeditor_code LH2044
_journal_issue 5
_journal_name_full 'Acta Crystallographica Section E'
_journal_page_first m1056
_journal_page_last m1058
_journal_paper_doi 10.1107/S1600536806013262
_journal_volume 62
_journal_year 2006
_chemical_formula_iupac '[Pd I2 (C18 H15 P)2] , 2C H2 Cl2'
_chemical_formula_moiety 'C36 H30 I2 P2 Pd , 2C H2 Cl2'
_chemical_formula_sum 'C38 H34 Cl4 I2 P2 Pd'
_chemical_formula_weight 1054.59
_chemical_name_systematic
;
diiodobis(triphenylphosphine)palladium(II) dichloromethane disolvate
;
_space_group_IT_number 14
_symmetry_cell_setting monoclinic
_symmetry_space_group_name_Hall '-P 2ybc'
_symmetry_space_group_name_H-M 'P 1 21/c 1'
_atom_sites_solution_hydrogens geom
_atom_sites_solution_primary direct
_atom_sites_solution_secondary difmap
_audit_creation_method SHELXL97
_cell_angle_alpha 90.00
_cell_angle_beta 95.364(4)
_cell_angle_gamma 90.00
_cell_formula_units_Z 2
_cell_length_a 11.8422(6)
_cell_length_b 20.3802(7)
_cell_length_c 8.2420(4)
_cell_measurement_reflns_used 43265
_cell_measurement_temperature 173(2)
_cell_measurement_theta_max 26.7
_cell_measurement_theta_min 2.0
_cell_volume 1980.47(16)
_computing_cell_refinement X-AREA
_computing_data_collection 'X-AREA (Stoe & Cie, 2001)'
_computing_data_reduction X-AREA
_computing_molecular_graphics 'XP in SHELXTL-Plus (Sheldrick, 1991)'
_computing_publication_material 'SHELXL97 and PLATON (Spek, 2003)'
_computing_structure_refinement 'SHELXL97 (Sheldrick, 1997)'
_computing_structure_solution 'SHELXS97 (Sheldrick, 1990)'
_diffrn_ambient_temperature 173(2)
_diffrn_measured_fraction_theta_full 0.999
_diffrn_measured_fraction_theta_max 0.981
_diffrn_measurement_device_type 'Stoe IPDS-II two-circle'
_diffrn_measurement_method \w
_diffrn_radiation_monochromator graphite
_diffrn_radiation_source 'fine-focus sealed tube'
_diffrn_radiation_type MoK\a
_diffrn_radiation_wavelength 0.71073
_diffrn_reflns_av_R_equivalents 0.0742
_diffrn_reflns_av_sigmaI/netI 0.0122
_diffrn_reflns_limit_h_max 14
_diffrn_reflns_limit_h_min -14
_diffrn_reflns_limit_k_max 25
_diffrn_reflns_limit_k_min -25
_diffrn_reflns_limit_l_max 10
_diffrn_reflns_limit_l_min -8
_diffrn_reflns_number 43265
_diffrn_reflns_theta_full 25.00
_diffrn_reflns_theta_max 26.54
_diffrn_reflns_theta_min 2.00
_diffrn_standards_decay_% 0
_diffrn_standards_interval_time 0
_diffrn_standards_number 0
_exptl_absorpt_coefficient_mu 2.405
_exptl_absorpt_correction_T_max 0.5525
_exptl_absorpt_correction_T_min 0.5133
_exptl_absorpt_correction_type multi-scan
_exptl_absorpt_process_details '(MULABS; Spek, 2003; Blessing, 1995)'
_exptl_crystal_colour 'dark red'
_exptl_crystal_density_diffrn 1.768
_exptl_crystal_density_method 'not measured'
_exptl_crystal_description block
_exptl_crystal_F_000 1024
_exptl_crystal_size_max 0.32
_exptl_crystal_size_mid 0.30
_exptl_crystal_size_min 0.28
_refine_diff_density_max 1.358
_refine_diff_density_min -1.203
_refine_ls_extinction_method none
_refine_ls_goodness_of_fit_ref 1.370
_refine_ls_hydrogen_treatment constr
_refine_ls_matrix_type full
_refine_ls_number_parameters 215
_refine_ls_number_reflns 4044
_refine_ls_number_restraints 0
_refine_ls_restrained_S_all 1.370
_refine_ls_R_factor_all 0.0490
_refine_ls_R_factor_gt 0.0472
_refine_ls_shift/su_max 0.000
_refine_ls_shift/su_mean 0.000
_refine_ls_structure_factor_coef Fsqd
_refine_ls_weighting_details 'calc w = 1/[\s^2^(Fo^2^)+(0.0112P)^2^+25.7032P] where P=(Fo^2^+2Fc^2^)/3'
_refine_ls_weighting_scheme calc
_refine_ls_wR_factor_gt 0.1478
_refine_ls_wR_factor_ref 0.1483
_reflns_number_gt 3868
_reflns_number_total 4044
_reflns_threshold_expression I>2\s(I)
_cod_data_source_file lh2044.cif
_cod_data_source_block I
_cod_depositor_comments
;
The following automatic conversions were performed:
'_symmetry_cell_setting' value 'Monoclinic' changed to 'monoclinic'
according to '/home/saulius/struct/CIF-dictionaries/cif_core.dic'
dictionary named 'cif_core.dic' version 2.4.1 from 2010-06-29.

Automatic conversion script
Id: cif_fix_enum 1527 2010-12-29 10:47:43Z saulius 

The following automatic conversions were performed:

'_symmetry_cell_setting' value 'Monoclinic' changed to 'monoclinic'
according to /home/saulius/struct/CIF-dictionaries/cif_core.dic
dictionary named 'cif_core.dic' version 2.4.1 from 2010-06-29.

Automatic conversion script
Id: cif_fix_values 1715 2011-07-08 13:25:40Z adriana 
;
_cod_original_cell_volume 1980.47(15)
_cod_original_sg_symbol_H-M 'P 21/c'
_cod_database_code 2208948
_cod_database_fobs_code 2208948

loop_
_symmetry_equiv_pos_as_xyz
'x, y, z'
'-x, y+1/2, -z+1/2'
'-x, -y, -z'
'x, -y-1/2, z-1/2'

loop_
_atom_site_type_symbol
_atom_site_label
_atom_site_fract_x
_atom_site_fract_y
_atom_site_fract_z
_atom_site_U_iso_or_equiv
_atom_site_adp_type
_atom_site_calc_flag
_atom_site_refinement_flags
_atom_site_occupancy
Pd Pd1 0.5000 0.5000 0.5000 0.0179(2) Uani d S 1
I I1 0.61286(5) 0.39141(3) 0.47747(8) 0.02967(18) Uani d . 1
P P1 0.36134(18) 0.43787(10) 0.6144(3) 0.0192(4) Uani d . 1
C C11 0.2503(7) 0.4805(4) 0.7140(12) 0.0253(19) Uani d . 1
C C12 0.2500(9) 0.4838(5) 0.8822(13) 0.032(2) Uani d . 1
H H12 0.3078 0.4622 0.9499 0.038 Uiso calc R 1
C C13 0.1657(10) 0.5185(6) 0.9528(15) 0.043(3) Uani d . 1
H H13 0.1674 0.5215 1.0680 0.051 Uiso calc R 1
C C14 0.0799(9) 0.5485(6) 0.8551(16) 0.044(3) Uani d . 1
H H14 0.0222 0.5720 0.9031 0.052 Uiso calc R 1
C C15 0.0775(9) 0.5444(6) 0.6864(17) 0.045(3) Uani d . 1
H H15 0.0179 0.5648 0.6195 0.054 Uiso calc R 1
C C16 0.1617(8) 0.5108(5) 0.6156(14) 0.033(2) Uani d . 1
H H16 0.1597 0.5081 0.5003 0.040 Uiso calc R 1
C C21 0.2785(7) 0.3875(4) 0.4635(11) 0.0231(18) Uani d . 1
C C22 0.1838(8) 0.3533(4) 0.5056(12) 0.028(2) Uani d . 1
H H22 0.1637 0.3556 0.6143 0.034 Uiso calc R 1
C C23 0.1183(9) 0.3160(5) 0.3920(14) 0.037(2) Uani d . 1
H H23 0.0548 0.2922 0.4228 0.044 Uiso calc R 1
C C24 0.1471(9) 0.3140(5) 0.2316(14) 0.037(2) Uani d . 1
H H24 0.1024 0.2888 0.1528 0.045 Uiso calc R 1
C C25 0.2388(9) 0.3479(5) 0.1862(13) 0.036(2) Uani d . 1
H H25 0.2572 0.3462 0.0766 0.044 Uiso calc R 1
C C26 0.3061(8) 0.3853(5) 0.3025(12) 0.029(2) Uani d . 1
H H26 0.3698 0.4089 0.2714 0.035 Uiso calc R 1
C C31 0.4239(7) 0.3834(4) 0.7736(11) 0.0205(17) Uani d . 1
C C32 0.5071(8) 0.4101(5) 0.8858(11) 0.0270(19) Uani d . 1
H H32 0.5281 0.4548 0.8758 0.032 Uiso calc R 1
C C33 0.5598(8) 0.3724(5) 1.0118(12) 0.032(2) Uani d . 1
H H33 0.6143 0.3913 1.0901 0.038 Uiso calc R 1
C C34 0.5306(8) 0.3059(5) 1.0203(13) 0.034(2) Uani d . 1
H H34 0.5656 0.2793 1.1052 0.040 Uiso calc R 1
C C35 0.4507(9) 0.2786(5) 0.9052(13) 0.033(2) Uani d . 1
H H35 0.4331 0.2332 0.9099 0.039 Uiso calc R 1
C C36 0.3975(8) 0.3170(4) 0.7853(11) 0.0242(18) Uani d . 1
H H36 0.3418 0.2982 0.7088 0.029 Uiso calc R 1
C C1 0.8212(10) 0.3169(7) 0.829(2) 0.064(4) Uani d . 1
H H1A 0.7552 0.3384 0.7683 0.077 Uiso calc R 1
H H1B 0.8179 0.3265 0.9464 0.077 Uiso calc R 1
Cl Cl1 0.8113(3) 0.2321(2) 0.7992(7) 0.0814(13) Uani d . 1
Cl Cl2 0.9452(3) 0.3500(2) 0.7662(6) 0.0732(11) Uani d . 1

loop_
_atom_site_aniso_label
_atom_site_aniso_U_11
_atom_site_aniso_U_22
_atom_site_aniso_U_33
_atom_site_aniso_U_12
_atom_site_aniso_U_13
_atom_site_aniso_U_23
Pd1 0.0170(4) 0.0151(4) 0.0221(4) -0.0002(3) 0.0036(4) 0.0013(3)
I1 0.0305(3) 0.0214(3) 0.0385(3) 0.0045(2) 0.0109(3) 0.0026(2)
P1 0.0183(10) 0.0173(10) 0.0225(11) -0.0016(8) 0.0041(8) 0.0012(8)
C11 0.018(4) 0.020(4) 0.038(5) 0.000(3) 0.004(4) -0.004(4)
C12 0.035(5) 0.028(5) 0.034(5) -0.006(4) 0.010(4) -0.003(4)
C13 0.046(6) 0.043(6) 0.041(6) -0.002(5) 0.020(5) -0.007(5)
C14 0.032(5) 0.037(6) 0.064(8) 0.002(5) 0.014(5) -0.007(6)
C15 0.027(5) 0.041(6) 0.068(8) 0.008(5) 0.009(5) -0.009(6)
C16 0.025(5) 0.033(5) 0.041(6) 0.004(4) 0.001(4) -0.001(5)
C21 0.020(4) 0.018(4) 0.031(5) 0.000(3) 0.001(4) -0.001(4)
C22 0.027(5) 0.026(5) 0.032(5) -0.004(4) 0.004(4) 0.000(4)
C23 0.030(5) 0.030(5) 0.050(6) -0.006(4) -0.002(5) 0.002(5)
C24 0.036(5) 0.028(5) 0.045(6) -0.002(4) -0.012(5) -0.012(5)
C25 0.037(6) 0.041(6) 0.029(5) 0.007(5) -0.005(4) -0.003(5)
C26 0.030(5) 0.031(5) 0.028(5) 0.001(4) 0.006(4) 0.002(4)
C31 0.022(4) 0.019(4) 0.021(4) 0.000(3) 0.004(3) 0.004(3)
C32 0.025(4) 0.026(4) 0.029(5) -0.007(4) -0.002(4) 0.001(4)
C33 0.025(5) 0.040(5) 0.029(5) -0.001(4) -0.005(4) 0.000(4)
C34 0.032(5) 0.039(5) 0.030(5) 0.009(4) 0.005(4) 0.012(4)
C35 0.039(5) 0.023(4) 0.038(5) 0.003(4) 0.006(4) 0.009(4)
C36 0.023(4) 0.020(4) 0.030(5) -0.004(3) 0.005(4) -0.001(4)
C1 0.032(6) 0.078(10) 0.082(11) 0.010(6) 0.007(7) 0.018(9)
Cl1 0.057(2) 0.072(3) 0.111(4) -0.0132(18) -0.017(2) 0.016(3)
Cl2 0.063(2) 0.074(2) 0.088(3) -0.0106(19) 0.037(2) -0.012(2)

loop_
_atom_type_symbol
_atom_type_description
_atom_type_scat_dispersion_real
_atom_type_scat_dispersion_imag
_atom_type_scat_source
C C 0.0033 0.0016 'International Tables Vol C Tables 4.2.6.8 and 6.1.1.4'
H H 0.0000 0.0000 'International Tables Vol C Tables 4.2.6.8 and 6.1.1.4'
Cl Cl 0.1484 0.1585 'International Tables Vol C Tables 4.2.6.8 and 6.1.1.4'
I I -0.4742 1.8119 'International Tables Vol C Tables 4.2.6.8 and 6.1.1.4'
P P 0.1023 0.0942 'International Tables Vol C Tables 4.2.6.8 and 6.1.1.4'
Pd Pd -0.9988 1.0072 'International Tables Vol C Tables 4.2.6.8 and 6.1.1.4'

loop_
_geom_angle_atom_site_label_1
_geom_angle_atom_site_label_2
_geom_angle_atom_site_label_3
_geom_angle_site_symmetry_1
_geom_angle_site_symmetry_3
_geom_angle
_geom_angle_publ_flag
P1 Pd1 P1 3_666 . 180.0 ?
P1 Pd1 I1 3_666 . 92.70(5) y
P1 Pd1 I1 . . 87.30(5) y
P1 Pd1 I1 3_666 3_666 87.30(5) ?
P1 Pd1 I1 . 3_666 92.70(5) ?
I1 Pd1 I1 . 3_666 179.9990(10) ?
C31 P1 C21 . . 107.7(4) y
C31 P1 C11 . . 103.1(4) y
C21 P1 C11 . . 102.1(4) y
C31 P1 Pd1 . . 111.5(3) y
C21 P1 Pd1 . . 112.5(3) y
C11 P1 Pd1 . . 118.9(3) y
C12 C11 C16 . . 118.9(9) ?
C12 C11 P1 . . 122.6(8) ?
C16 C11 P1 . . 118.5(8) ?
C11 C12 C13 . . 120.6(10) ?
C11 C12 H12 . . 119.7 ?
C13 C12 H12 . . 119.7 ?
C14 C13 C12 . . 119.9(11) ?
C14 C13 H13 . . 120.0 ?
C12 C13 H13 . . 120.0 ?
C13 C14 C15 . . 120.1(10) ?
C13 C14 H14 . . 119.9 ?
C15 C14 H14 . . 119.9 ?
C16 C15 C14 . . 120.3(11) ?
C16 C15 H15 . . 119.9 ?
C14 C15 H15 . . 119.9 ?
C15 C16 C11 . . 120.1(11) ?
C15 C16 H16 . . 119.9 ?
C11 C16 H16 . . 119.9 ?
C22 C21 C26 . . 119.1(9) ?
C22 C21 P1 . . 120.4(7) ?
C26 C21 P1 . . 120.4(7) ?
C23 C22 C21 . . 121.3(10) ?
C23 C22 H22 . . 119.3 ?
C21 C22 H22 . . 119.3 ?
C22 C23 C24 . . 119.0(10) ?
C22 C23 H23 . . 120.5 ?
C24 C23 H23 . . 120.5 ?
C25 C24 C23 . . 121.0(10) ?
C25 C24 H24 . . 119.5 ?
C23 C24 H24 . . 119.5 ?
C24 C25 C26 . . 120.0(10) ?
C24 C25 H25 . . 120.0 ?
C26 C25 H25 . . 120.0 ?
C21 C26 C25 . . 119.6(9) ?
C21 C26 H26 . . 120.2 ?
C25 C26 H26 . . 120.2 ?
C36 C31 C32 . . 118.7(8) ?
C36 C31 P1 . . 124.2(7) ?
C32 C31 P1 . . 117.0(6) ?
C33 C32 C31 . . 121.3(9) ?
C33 C32 H32 . . 119.4 ?
C31 C32 H32 . . 119.4 ?
C32 C33 C34 . . 118.3(9) ?
C32 C33 H33 . . 120.8 ?
C34 C33 H33 . . 120.8 ?
C35 C34 C33 . . 120.5(9) ?
C35 C34 H34 . . 119.7 ?
C33 C34 H34 . . 119.7 ?
C36 C35 C34 . . 120.1(9) ?
C36 C35 H35 . . 120.0 ?
C34 C35 H35 . . 120.0 ?
C35 C36 C31 . . 121.0(9) ?
C35 C36 H36 . . 119.5 ?
C31 C36 H36 . . 119.5 ?
Cl2 C1 Cl1 . . 112.9(8) ?
Cl2 C1 H1A . . 109.0 ?
Cl1 C1 H1A . . 109.0 ?
Cl2 C1 H1B . . 109.0 ?
Cl1 C1 H1B . . 109.0 ?
H1A C1 H1B . . 107.8 ?

loop_
_geom_bond_atom_site_label_1
_geom_bond_atom_site_label_2
_geom_bond_site_symmetry_2
_geom_bond_distance
_geom_bond_publ_flag
Pd1 P1 3_666 2.340(2) ?
Pd1 P1 . 2.340(2) y
Pd1 I1 . 2.6009(6) y
Pd1 I1 3_666 2.6009(6) ?
P1 C31 . 1.823(9) y
P1 C21 . 1.826(9) y
P1 C11 . 1.834(9) y
C11 C12 . 1.388(14) ?
C11 C16 . 1.407(13) ?
C12 C13 . 1.394(14) ?
C12 H12 . 0.9500 ?
C13 C14 . 1.380(17) ?
C13 H13 . 0.9500 ?
C14 C15 . 1.391(18) ?
C14 H14 . 0.9500 ?
C15 C16 . 1.383(14) ?
C15 H15 . 0.9500 ?
C16 H16 . 0.9500 ?
C21 C22 . 1.391(12) ?
C21 C26 . 1.397(13) ?
C22 C23 . 1.385(14) ?
C22 H22 . 0.9500 ?
C23 C24 . 1.397(16) ?
C23 H23 . 0.9500 ?
C24 C25 . 1.368(15) ?
C24 H24 . 0.9500 ?
C25 C26 . 1.412(14) ?
C25 H25 . 0.9500 ?
C26 H26 . 0.9500 ?
C31 C36 . 1.394(12) ?
C31 C32 . 1.397(12) ?
C32 C33 . 1.391(13) ?
C32 H32 . 0.9500 ?
C33 C34 . 1.403(14) ?
C33 H33 . 0.9500 ?
C34 C35 . 1.392(15) ?
C34 H34 . 0.9500 ?
C35 C36 . 1.367(13) ?
C35 H35 . 0.9500 ?
C36 H36 . 0.9500 ?
C1 Cl2 . 1.739(14) ?
C1 Cl1 . 1.748(16) ?
C1 H1A . 0.9900 ?
C1 H1B . 0.9900 ?

loop_
_geom_torsion_atom_site_label_1
_geom_torsion_atom_site_label_2
_geom_torsion_atom_site_label_3
_geom_torsion_atom_site_label_4
_geom_torsion_site_symmetry_1
_geom_torsion
I1 Pd1 P1 C31 . 47.6(3)
I1 Pd1 P1 C31 3_666 -132.4(3)
I1 Pd1 P1 C21 . -73.5(3)
I1 Pd1 P1 C21 3_666 106.5(3)
I1 Pd1 P1 C11 . 167.3(4)
I1 Pd1 P1 C11 3_666 -12.7(4)
C31 P1 C11 C12 . 19.5(9)
C21 P1 C11 C12 . 131.2(8)
Pd1 P1 C11 C12 . -104.4(8)
C31 P1 C11 C16 . -160.1(7)
C21 P1 C11 C16 . -48.4(8)
Pd1 P1 C11 C16 . 76.0(8)
C16 C11 C12 C13 . -2.4(15)
P1 C11 C12 C13 . 178.0(8)
C11 C12 C13 C14 . 1.8(16)
C12 C13 C14 C15 . -0.2(17)
C13 C14 C15 C16 . -0.6(18)
C14 C15 C16 C11 . -0.1(17)
C12 C11 C16 C15 . 1.5(15)
P1 C11 C16 C15 . -178.8(8)
C31 P1 C21 C22 . 64.4(8)
C11 P1 C21 C22 . -43.7(8)
Pd1 P1 C21 C22 . -172.4(6)
C31 P1 C21 C26 . -118.8(8)
C11 P1 C21 C26 . 133.0(8)
Pd1 P1 C21 C26 . 4.4(8)
C26 C21 C22 C23 . 1.7(14)
P1 C21 C22 C23 . 178.5(8)
C21 C22 C23 C24 . -1.3(15)
C22 C23 C24 C25 . 0.4(16)
C23 C24 C25 C26 . 0.3(16)
C22 C21 C26 C25 . -1.0(14)
P1 C21 C26 C25 . -177.8(7)
C24 C25 C26 C21 . 0.1(15)
C21 P1 C31 C36 . -8.4(9)
C11 P1 C31 C36 . 99.1(8)
Pd1 P1 C31 C36 . -132.2(7)
C21 P1 C31 C32 . 168.7(7)
C11 P1 C31 C32 . -83.9(7)
Pd1 P1 C31 C32 . 44.8(8)
C36 C31 C32 C33 . -2.8(14)
P1 C31 C32 C33 . 180.0(7)
C31 C32 C33 C34 . 2.4(15)
C32 C33 C34 C35 . -0.1(15)
C33 C34 C35 C36 . -1.9(15)
C34 C35 C36 C31 . 1.5(15)
C32 C31 C36 C35 . 0.8(13)
P1 C31 C36 C35 . 177.8(7)
